data_4318146
loop_
_publ_author_name
'Christophe Lescop'
'Elie Belorizky'
'Dominique Luneau'
'Paul Rey'

_publ_contact_author
;
       Dominique LUNEAU
       Laboratoire de Chimie Inorganique et Biologique (UMR 5046)
       DRFMC
       CEA-Grenoble
       38054 Grenoble, France
;
_publ_contact_author_email luneau@drfmc.ceng.cea.fr
_publ_contact_author_fax '33 4 76 88 50 90'
_publ_contact_author_phone '33 4 76 88 44 62'
_publ_section_title
;
 Synthesis, Structures, and Magnetic Properties of a Series of
 Lanthanum(III) and Gadolinium(III) Complexes with Chelating
 Benzimidazole-Substituted Nitronyl Nitroxide Free Radicals. Evidence for
 Antiferromagnetic GdIII-Radical Interactions
;
_journal_name_full 'Inorganic Chemistry'
_journal_page_first 3375
_journal_page_last 3384
_journal_paper_doi 10.1021/ic0200038
_journal_volume 41
_journal_year 2002
_chemical_formula_sum 'C68 H94 Cl3 La N16 O23'
_chemical_formula_weight 1742.80
_chemical_name_systematic
;
  ?
;
_space_group_IT_number 113
_symmetry_cell_setting tetragonal
_symmetry_space_group_name_Hall 'P -4 2ab'
_symmetry_space_group_name_H-M 'P -4 21 m'
_atom_sites_solution_hydrogens geom
_atom_sites_solution_primary direct
_atom_sites_solution_secondary difmap
_audit_creation_method SHELXL
_cell_angle_alpha 90.00
_cell_angle_beta 90.00
_cell_angle_gamma 90.00
_cell_formula_units_Z 2
_cell_length_a 21.125(3)
_cell_length_b 21.125(3)
_cell_length_c 10.938(2)
_cell_measurement_temperature 193(2)
_cell_volume 4881.3(13)
_computing_cell_refinement 'Siemens XSCANS'
_computing_data_collection 'Siemens XSCANS'
_computing_data_reduction 'Siemens SHELXTL'
_computing_molecular_graphics 'Siemens SHELXTL'
_computing_publication_material 'Siemens SHELXTL'
_computing_structure_refinement 'SHELXL-93 (Sheldrick, 1993)'
_computing_structure_solution 'SHELXS-86 (Sheldrick, 1990)'
_diffrn_ambient_temperature 193(2)
_diffrn_measurement_device 'Siemens P4'
_diffrn_measurement_method '\w scans'
_diffrn_radiation_monochromator graphite
_diffrn_radiation_source 'fine-focus sealed tube'
_diffrn_radiation_type MoK\a
_diffrn_radiation_wavelength 0.71073
_diffrn_reflns_av_R_equivalents 0.3177
_diffrn_reflns_av_sigmaI/netI 0.1722
_diffrn_reflns_limit_h_max 26
_diffrn_reflns_limit_h_min -27
_diffrn_reflns_limit_k_max 28
_diffrn_reflns_limit_k_min -28
_diffrn_reflns_limit_l_max 8
_diffrn_reflns_limit_l_min -14
_diffrn_reflns_number 15990
_diffrn_reflns_theta_max 20.00
_diffrn_reflns_theta_min 1.86
_exptl_absorpt_coefficient_mu 0.587
_exptl_absorpt_correction_type none
_exptl_crystal_density_diffrn 1.186
_exptl_crystal_F_000 1800
_exptl_crystal_size_max 0.10
_exptl_crystal_size_mid 0.05
_exptl_crystal_size_min 0.05
_refine_diff_density_max 1.633
_refine_diff_density_min -0.679
_refine_diff_density_rms 0.197
_refine_ls_abs_structure_details 'Flack H D (1983), Acta Cryst. A39, 876-881'
_refine_ls_abs_structure_Flack 0.60(10)
_refine_ls_extinction_method none
_refine_ls_goodness_of_fit_all 1.560
_refine_ls_goodness_of_fit_obs 1.762
_refine_ls_matrix_type full
_refine_ls_number_parameters 259
_refine_ls_number_reflns 2055
_refine_ls_number_restraints 30
_refine_ls_restrained_S_all 1.497
_refine_ls_restrained_S_obs 1.743
_refine_ls_R_factor_all 0.1602
_refine_ls_R_factor_obs 0.1017
_refine_ls_shift/esd_max 0.405
_refine_ls_shift/esd_mean 0.042
_refine_ls_structure_factor_coef Fsqd
_refine_ls_weighting_details 'w=1/[\s^2^(Fo^2^)+(0.1000P)^2^+2.0000P] where P=(Fo^2^+2Fc^2^)/3'
_refine_ls_weighting_scheme calc
_refine_ls_wR_factor_all 0.3126
_refine_ls_wR_factor_obs 0.2791
_reflns_number_observed 1489
_reflns_number_total 2404
_reflns_observed_criterion >2sigma(I)
_cod_data_source_file ic0200038_3.cif
_cod_data_source_block compound3
_cod_depositor_comments
;
The following automatic conversions were performed:

'_symmetry_cell_setting' value 'Tetragonal' changed to 'tetragonal'
according to the built-in table from CIF Core dictionary named
'cif_core.dic' version 2.4.1 from 2010-06-29.

Automatic conversion script
Id: cif_fix_values 1646 2011-03-28 12:23:43Z adriana 

The following automatic conversions were performed:

'_refine_ls_weighting_scheme' value 'calc
w=1/[\s^2^(Fo^2^)+(0.1000P)^2^+2.0000P] where P=(Fo^2^+2Fc^2^)/3' was
changed to 'calc'. New tag '_refine_ls_weighting_details' was
created. The value of the new tag was set to
'w=1/[\s^2^(Fo^2^)+(0.1000P)^2^+2.0000P] where P=(Fo^2^+2Fc^2^)/3'.

Automatic conversion script
Id: cif_fix_values 3143 2015-03-26 13:38:13Z robertas 
;
_cod_original_cell_volume 4881.5(14)
_cod_database_code 4318146

loop_
_symmetry_equiv_pos_as_xyz
'x, y, z'
'-x, -y, z'
'y, -x, -z'
'-y, x, -z'
'-x+1/2, y+1/2, -z'
'x+1/2, -y+1/2, -z'
'-y+1/2, -x+1/2, z'
'y+1/2, x+1/2, z'

loop_
_atom_site_aniso_label
_atom_site_aniso_U_11
_atom_site_aniso_U_22
_atom_site_aniso_U_33
_atom_site_aniso_U_23
_atom_site_aniso_U_13
_atom_site_aniso_U_12
La 0.0437(11) 0.0437(11) 0.0226(14) 0.000 0.000 0.000
O1 0.053(14) 0.055(14) 0.040(14) -0.011(12) 0.018(12) 0.006(11)
O2 0.101(17) 0.060(14) 0.086(17) -0.013(14) 0.047(15) -0.023(14)
N1 0.063(17) 0.037(15) 0.006(14) 0.001(11) 0.001(13) -0.010(14)
N2 0.081(21) 0.057(19) 0.069(21) 0.002(17) -0.022(18) -0.019(19)
N3 0.031(14) 0.058(20) 0.018(15) -0.012(13) -0.001(12) 0.014(13)
N4 0.071(18) 0.054(17) 0.028(13) -0.005(14) 0.009(14) -0.032(14)
C1 0.040(13) 0.048(13) 0.021(12) -0.004(12) 0.010(11) -0.005(11)
C2 0.050(15) 0.049(15) 0.040(14) 0.026(14) 0.009(13) 0.003(14)
C3 0.041(20) 0.047(20) 0.063(24) 0.006(17) 0.003(17) 0.008(16)
C4 0.080(26) 0.078(25) 0.065(23) 0.000(20) 0.041(20) 0.044(21)
C5 0.075(23) 0.058(21) 0.050(20) 0.022(18) 0.018(19) -0.009(15)
C6 0.111(22) 0.070(17) 0.029(17) -0.016(19) 0.038(23) -0.013(16)
C7 0.066(23) 0.099(25) 0.105(29) 0.008(22) 0.050(22) 0.024(20)
C8 0.048(13) 0.052(13) 0.020(11) -0.011(11) -0.006(11) -0.008(12)
C9 0.058(16) 0.039(15) 0.026(14) -0.023(13) -0.002(13) -0.014(14)
C10 0.073(24) 0.084(27) 0.037(21) -0.026(18) 0.014(18) -0.015(20)
C11 0.093(24) 0.041(19) 0.031(18) -0.003(17) 0.008(17) -0.013(18)
C12 0.085(31) 0.077(27) 0.032(19) -0.020(17) -0.006(18) 0.008(20)
C13 0.071(26) 0.045(19) 0.019(13) 0.009(13) -0.003(16) -0.007(19)
C14 0.044(17) 0.039(19) 0.024(17) 0.009(15) 0.015(15) 0.017(16)
C15 0.246(68) 0.163(49) 0.168(43) -0.018(41) 0.040(50) -0.066(47)
Cl1 0.061(4) 0.061(4) 0.029(6) 0.000 0.000 0.000
O3 0.090(16) 0.113(19) 0.044(11) 0.038(13) -0.006(11) 0.010(13)
Cl2 0.062(5) 0.062(5) 0.078(11) -0.006(6) -0.006(6) 0.025(6)
O4 0.129(20) 0.071(16) 0.072(14) 0.013(12) -0.007(13) 0.050(15)
O5 0.085(14) 0.085(14) 0.093(26) 0.013(15) 0.013(15) 0.006(20)
O6 0.114(19) 0.114(19) 0.086(28) 0.026(16) 0.026(16) 0.006(24)
O2W 0.294(65) 0.294(65) 0.324(107) 0.000 0.000 0.005(98)
C1T 0.179(56) 0.318(89) 0.254(86) 0.190(76) -0.074(57) 0.011(53)
C2T 0.206(59) 0.254(70) 0.191(58) 0.119(54) 0.038(49) -0.013(55)
O1T 0.390(77) 0.390(77) 0.171(59) 0.026(47) -0.026(47) 0.093(99)

loop_
_atom_site_label
_atom_site_type_symbol
_atom_site_fract_x
_atom_site_fract_y
_atom_site_fract_z
_atom_site_U_iso_or_equiv
_atom_site_thermal_displace_type
_atom_site_occupancy
_atom_site_calc_flag
_atom_site_refinement_flags
_atom_site_disorder_group
La La 0.0000 0.0000 0.0000 0.0367(9) Uani 1 d S .
O1 O 0.0821(11) -0.0449(11) -0.1369(21) 0.049(6) Uani 1 d . .
O2 O 0.2168(10) 0.0801(11) -0.3604(21) 0.082(7) Uani 1 d . .
N1 N 0.1264(11) -0.0283(12) -0.2105(18) 0.035(6) Uani 1 d . .
N2 N 0.1874(14) 0.0321(15) -0.3161(27) 0.069(8) Uani 1 d . .
N3 N 0.0574(11) 0.0890(14) -0.1339(22) 0.036(7) Uani 1 d . .
N4 N 0.1270(11) 0.1450(10) -0.2486(21) 0.051(7) Uani 1 d . .
H4A H 0.1595(11) 0.1531(10) -0.2963(21) 0.062 Uiso 1 calc R .
C1 C 0.1379(13) 0.0286(18) -0.2381(29) 0.036(6) Uani 1 d U .
C2 C 0.1679(13) -0.0768(14) -0.2613(27) 0.046(8) Uani 1 d U .
C3 C 0.2129(13) -0.0338(15) -0.3469(28) 0.050(8) Uani 1 d . .
C4 C 0.1996(15) -0.1122(15) -0.1737(28) 0.074(11) Uani 1 d . .
H4B H 0.1688(15) -0.1363(15) -0.1253(28) 0.111 Uiso 1 calc R .
H4C H 0.2234(15) -0.0838(15) -0.1199(28) 0.111 Uiso 1 calc R .
H4D H 0.2288(15) -0.1415(15) -0.2141(28) 0.111 Uiso 1 calc R .
C5 C 0.1222(14) -0.1236(14) -0.3463(27) 0.061(8) Uani 1 d . .
H5A H 0.1001(14) -0.0982(14) -0.4078(27) 0.091 Uiso 1 calc R .
H5B H 0.0911(14) -0.1448(14) -0.2938(27) 0.091 Uiso 1 calc R .
H5C H 0.1484(14) -0.1555(14) -0.3871(27) 0.091 Uiso 1 calc R .
C6 C 0.2023(13) -0.0425(13) -0.4888(26) 0.070(8) Uani 1 d . .
H6A H 0.1571(13) -0.0385(13) -0.5074(26) 0.105 Uiso 1 calc R .
H6B H 0.2172(13) -0.0845(13) -0.5138(26) 0.105 Uiso 1 calc R .
H6C H 0.2259(13) -0.0099(13) -0.5333(26) 0.105 Uiso 1 calc R .
C7 C 0.2821(15) -0.0404(15) -0.3173(32) 0.090(11) Uani 1 d . .
H7A H 0.2884(15) -0.0354(15) -0.2290(32) 0.135 Uiso 1 calc R .
H7B H 0.3061(15) -0.0077(15) -0.3609(32) 0.135 Uiso 1 calc R .
H7C H 0.2970(15) -0.0823(15) -0.3426(32) 0.135 Uiso 1 calc R .
C8 C 0.1051(13) 0.0876(13) -0.2059(24) 0.040(6) Uani 1 d U .
C9 C 0.0826(15) 0.1880(14) -0.1943(25) 0.041(8) Uani 1 d U .
C10 C 0.0786(15) 0.2555(16) -0.2053(26) 0.065(9) Uani 1 d . .
H10A H 0.1085(15) 0.2787(16) -0.2522(26) 0.078 Uiso 1 calc R .
C11 C 0.0305(16) 0.2852(15) -0.1462(27) 0.055(8) Uani 1 d . .
C12 C -0.0153(15) 0.2493(16) -0.0811(24) 0.065(10) Uani 1 d . .
H12A H -0.0497(15) 0.2702(16) -0.0425(24) 0.078 Uiso 1 calc R .
C13 C -0.0100(15) 0.1836(13) -0.0734(22) 0.045(8) Uani 1 d . .
H13A H -0.0403(15) 0.1605(13) -0.0274(22) 0.054 Uiso 1 calc R .
C14 C 0.0386(13) 0.1513(13) -0.1313(25) 0.036(7) Uani 1 d . .
C15 C 0.0176(30) 0.3565(25) -0.1620(47) 0.192(24) Uani 1 d . .
H15A H -0.0190(30) 0.3687(25) -0.1123(47) 0.289 Uiso 0.50 calc PR .
H15B H 0.0089(30) 0.3657(25) -0.2482(47) 0.289 Uiso 0.50 calc PR .
H15C H 0.0548(30) 0.3806(25) -0.1354(47) 0.289 Uiso 0.50 calc PR .
Cl1 Cl 0.0000 0.0000 0.5000 0.051(3) Uani 1 d S .
O3 O -0.0341(10) 0.0443(10) 0.4292(17) 0.082(6) Uani 1 d . .
Cl2 Cl -0.2829(5) 0.2171(5) 0.4689(11) 0.067(3) Uani 1 d S .
O4 O -0.3014(11) 0.2765(10) 0.4254(19) 0.091(8) Uani 1 d . .
O5 O -0.3275(12) 0.1725(12) 0.4233(30) 0.088(10) Uani 1 d S .
O6 O -0.2875(12) 0.2125(12) 0.6013(30) 0.105(13) Uani 1 d S .
O2W O 0.0000 0.5000 -0.3370(109) 0.304(46) Uani 1 d S .
C1T C 0.3176(30) 0.1040(39) -0.6511(72) 0.250(43) Uani 1 d . .
H15A H 0.2719(30) 0.1056(39) -0.6315(72) 0.375 Uiso 0.50 calc PR .
H15B H 0.3257(30) 0.0656(39) -0.7007(72) 0.375 Uiso 0.50 calc PR .
C2T C 0.3484(30) 0.1018(31) -0.5571(62) 0.217(30) Uani 1 d . .
H15A H 0.3684(30) 0.0596(31) -0.5494(62) 0.325 Uiso 0.50 calc PR .
H15B H 0.3200(30) 0.1080(31) -0.4861(62) 0.325 Uiso 0.50 calc PR .
O1T O 0.3367(30) 0.1633(30) -0.7237(69) 0.317(47) Uani 1 d S .

loop_
_atom_type_symbol
_atom_type_description
_atom_type_scat_dispersion_real
_atom_type_scat_dispersion_imag
_atom_type_scat_source
C C 0.0033 0.0016 'International Tables Vol C Tables 4.2.6.8 and 6.1.1.4'
H H 0.0000 0.0000 'International Tables Vol C Tables 4.2.6.8 and 6.1.1.4'
N N 0.0061 0.0033 'International Tables Vol C Tables 4.2.6.8 and 6.1.1.4'
O O 0.0106 0.0060 'International Tables Vol C Tables 4.2.6.8 and 6.1.1.4'
Cl Cl 0.1484 0.1585 'International Tables Vol C Tables 4.2.6.8 and 6.1.1.4'
La La -0.2871 2.4523 'International Tables Vol C Tables 4.2.6.8 and 6.1.1.4'

loop_
_geom_angle_atom_site_label_1
_geom_angle_atom_site_label_2
_geom_angle_atom_site_label_3
_geom_angle
_geom_angle_site_symmetry_1
_geom_angle_site_symmetry_3
_geom_angle_publ_flag
O1 La O1 111.4(5) 4 . ?
O1 La O1 111.4(5) 4 2 ?
O1 La O1 105.7(10) . 2 ?
O1 La O1 105.7(10) 4 3 ?
O1 La O1 111.4(5) . 3 ?
O1 La O1 111.4(5) 2 3 ?
O1 La N3 73.6(8) 4 3 ?
O1 La N3 70.5(5) . 3 ?
O1 La N3 174.8(9) 2 3 ?
O1 La N3 67.7(9) 3 3 ?
O1 La N3 70.5(5) 4 . ?
O1 La N3 67.7(9) . . ?
O1 La N3 73.6(8) 2 . ?
O1 La N3 174.8(9) 3 . ?
N3 La N3 107.4(5) 3 . ?
O1 La N3 67.7(9) 4 4 ?
O1 La N3 174.8(9) . 4 ?
O1 La N3 70.5(5) 2 4 ?
O1 La N3 73.6(8) 3 4 ?
N3 La N3 113.6(10) 3 4 ?
N3 La N3 107.4(5) . 4 ?
O1 La N3 174.8(9) 4 2 ?
O1 La N3 73.6(8) . 2 ?
O1 La N3 67.7(9) 2 2 ?
O1 La N3 70.5(5) 3 2 ?
N3 La N3 107.4(5) 3 2 ?
N3 La N3 113.6(10) . 2 ?
N3 La N3 107.4(5) 4 2 ?
N1 O1 La 141.6(18) . . ?
C1 N1 O1 123.4(25) . . ?
C1 N1 C2 117.6(24) . . ?
O1 N1 C2 119.0(23) . . ?
O2 N2 C1 130.9(31) . . ?
O2 N2 C3 117.6(27) . . ?
C1 N2 C3 111.3(25) . . ?
C8 N3 C14 105.3(26) . . ?
C8 N3 La 132.7(22) . . ?
C14 N3 La 122.0(18) . . ?
C8 N4 C9 101.4(21) . . ?
N1 C1 N2 110.5(27) . . ?
N1 C1 C8 131.3(28) . . ?
N2 C1 C8 118.1(32) . . ?
C4 C2 N1 113.9(25) . . ?
C4 C2 C3 114.8(25) . . ?
N1 C2 C3 100.4(22) . . ?
C4 C2 C5 110.2(26) . . ?
N1 C2 C5 106.4(21) . . ?
C3 C2 C5 110.6(24) . . ?
C7 C3 N2 112.3(25) . . ?
C7 C3 C6 109.9(25) . . ?
N2 C3 C6 105.7(24) . . ?
C7 C3 C2 113.4(25) . . ?
N2 C3 C2 100.1(22) . . ?
C6 C3 C2 114.8(23) . . ?
N3 C8 N4 116.9(27) . . ?
N3 C8 C1 122.6(28) . . ?
N4 C8 C1 120.4(28) . . ?
C14 C9 N4 106.8(23) . . ?
C14 C9 C10 123.8(28) . . ?
N4 C9 C10 129.3(27) . . ?
C11 C10 C9 117.7(28) . . ?
C10 C11 C12 120.1(27) . . ?
C10 C11 C15 122.1(34) . . ?
C12 C11 C15 117.3(34) . . ?
C13 C12 C11 120.5(27) . . ?
C12 C13 C14 121.5(26) . . ?
N3 C14 C9 109.2(24) . . ?
N3 C14 C13 134.0(25) . . ?
C9 C14 C13 116.5(24) . . ?
O3 Cl1 O3 107.5(8) 3_556 2 ?
O3 Cl1 O3 113.5(16) 3_556 4_556 ?
O3 Cl1 O3 107.5(8) 2 4_556 ?
O3 Cl1 O3 107.5(8) 3_556 . ?
O3 Cl1 O3 113.5(16) 2 . ?
O3 Cl1 O3 107.5(8) 4_556 . ?
O4 Cl2 O4 112.7(20) 8_455 . ?
O4 Cl2 O5 106.8(13) 8_455 . ?
O4 Cl2 O5 106.8(13) . . ?
O4 Cl2 O6 112.4(12) 8_455 . ?
O4 Cl2 O6 112.4(12) . . ?
O5 Cl2 O6 105.0(22) . . ?
C2T C1T O1T 109.1(75) . . ?
C1T C2T C2T 110.5(49) . 7 ?
C1T O1T C1T 99.2(66) 7 . ?

loop_
_geom_bond_atom_site_label_1
_geom_bond_atom_site_label_2
_geom_bond_distance
_geom_bond_site_symmetry_2
_geom_bond_publ_flag
La O1 2.48(2) 4 ?
La O1 2.48(2) . ?
La O1 2.48(2) 2 ?
La O1 2.48(2) 3 ?
La N3 2.68(3) 3 ?
La N3 2.68(3) . ?
La N3 2.68(3) 4 ?
La N3 2.68(3) 2 ?
O1 N1 1.28(3) . ?
O2 N2 1.29(3) . ?
N1 C1 1.26(3) . ?
N1 C2 1.46(3) . ?
N2 C1 1.35(3) . ?
N2 C3 1.53(3) . ?
N3 C8 1.28(3) . ?
N3 C14 1.37(3) . ?
N4 C8 1.38(3) . ?
N4 C9 1.43(3) . ?
C1 C8 1.47(4) . ?
C2 C4 1.39(4) . ?
C2 C3 1.61(4) . ?
C2 C5 1.67(4) . ?
C3 C7 1.50(4) . ?
C3 C6 1.58(4) . ?
C9 C14 1.39(3) . ?
C9 C10 1.43(4) . ?
C10 C11 1.36(4) . ?
C11 C12 1.42(4) . ?
C11 C15 1.54(6) . ?
C12 C13 1.40(3) . ?
C13 C14 1.39(4) . ?
Cl1 O3 1.41(2) 3_556 ?
Cl1 O3 1.41(2) 2 ?
Cl1 O3 1.41(2) 4_556 ?
Cl1 O3 1.41(2) . ?
Cl2 O4 1.40(2) 8_455 ?
Cl2 O4 1.40(2) . ?
Cl2 O5 1.42(3) . ?
Cl2 O6 1.45(3) . ?
C1T C2T 1.22(7) . ?
C1T O1T 1.54(7) . ?
C2T C2T 1.49(11) 7 ?
O1T C1T 1.54(7) 7 ?
